data_7129835
loop_
_publ_author_name
'Yao, Tuanli'
'Zhao, Shuaijing'
'Liu, Tao'
'Wu, Yuting'
'Ma, Yanhui'
'Li, Tao'
'Qin, Xiangyang'

_publ_section_title
;
 Transition-metal-free approaches to 2,3-diarylated indenones from
 2-alkynylbenzaldehydes and phenols with tunable selectivity.
;
_journal_issue 29
_journal_name_full 'Chemical communications (Cambridge, England)'
_journal_page_first 4592
_journal_page_last 4595
_journal_paper_doi 10.1039/d2cc01324j
_journal_volume 58
_journal_year 2022
_chemical_formula_moiety 'C33 H33 F3 O4'
_chemical_formula_sum 'C33 H33 F3 O4'
_chemical_formula_weight 550.59
_space_group_crystal_system triclinic
_space_group_IT_number 2
_space_group_name_Hall '-P 1'
_space_group_name_H-M_alt 'P -1'
_atom_sites_solution_hydrogens geom
_atom_sites_solution_primary iterative
_atom_sites_solution_secondary difmap
_audit_creation_date 2021-12-21
_audit_creation_method
;
Olex2 1.2
(compiled 2018.05.29 svn.r3508 for OlexSys, GUI svn.r5506)
;
_audit_update_record
;
2021-12-22 deposited with the CCDC.	2022-03-15 downloaded from the CCDC.
;
_cell_angle_alpha 96.106(5)
_cell_angle_beta 106.461(5)
_cell_angle_gamma 90.549(5)
_cell_formula_units_Z 2
_cell_length_a 9.1533(13)
_cell_length_b 12.2143(16)
_cell_length_c 13.953(2)
_cell_measurement_reflns_used 3740
_cell_measurement_temperature 273(2)
_cell_measurement_theta_max 27.35
_cell_measurement_theta_min 2.39
_cell_volume 1486.2(4)
_computing_cell_refinement 'SAINT V8.40B (?, 2016)'
_computing_data_reduction 'SAINT V8.40B (?, 2016)'
_computing_molecular_graphics 'Olex2 (Dolomanov et al., 2009)'
_computing_publication_material 'Olex2 (Dolomanov et al., 2009)'
_computing_structure_refinement 'XL (Sheldrick, 2008)'
_computing_structure_solution 'olex2.solve (Bourhis et al., 2015)'
_diffrn_ambient_temperature 273.15
_diffrn_measured_fraction_theta_full 0.999
_diffrn_measured_fraction_theta_max 0.999
_diffrn_measurement_device_type 'Bruker APEX-II CCD'
_diffrn_measurement_method '\f and \w scans'
_diffrn_radiation_monochromator graphite
_diffrn_radiation_type MoK\a
_diffrn_radiation_wavelength 0.71073
_diffrn_reflns_av_R_equivalents 0.1761
_diffrn_reflns_av_unetI/netI 0.1155
_diffrn_reflns_limit_h_max 10
_diffrn_reflns_limit_h_min -10
_diffrn_reflns_limit_k_max 14
_diffrn_reflns_limit_k_min -14
_diffrn_reflns_limit_l_max 16
_diffrn_reflns_limit_l_min -16
_diffrn_reflns_number 42190
_diffrn_reflns_theta_full 25.00
_diffrn_reflns_theta_max 25.00
_diffrn_reflns_theta_min 2.14
_diffrn_source 'fine-focus sealed tube'
_diffrn_standards_number 0
_exptl_absorpt_coefficient_mu 0.092
_exptl_absorpt_correction_T_max 0.7456
_exptl_absorpt_correction_T_min 0.6850
_exptl_absorpt_correction_type none
_exptl_absorpt_process_details
;
SADABS-2016/2 (Bruker,2016/2) was used for absorption correction.
wR2(int) was 0.0918 before and 0.0720 after correction.
The Ratio of minimum to maximum transmission is 0.9187.
The \l/2 correction factor is Not present.
;
_exptl_crystal_colour red
_exptl_crystal_density_diffrn 1.230
_exptl_crystal_density_method 'not measured'
_exptl_crystal_description block
_exptl_crystal_F_000 580
_exptl_crystal_size_max 0.18
_exptl_crystal_size_mid 0.17
_exptl_crystal_size_min 0.15
_refine_diff_density_max 0.580
_refine_diff_density_min -0.555
_refine_diff_density_rms 0.070
_refine_ls_extinction_method none
_refine_ls_goodness_of_fit_ref 1.063
_refine_ls_hydrogen_treatment constr
_refine_ls_matrix_type full
_refine_ls_number_parameters 369
_refine_ls_number_reflns 5232
_refine_ls_number_restraints 4
_refine_ls_restrained_S_all 1.063
_refine_ls_R_factor_all 0.2180
_refine_ls_R_factor_gt 0.1361
_refine_ls_shift/su_max 0.000
_refine_ls_shift/su_mean 0.000
_refine_ls_structure_factor_coef Fsqd
_refine_ls_weighting_details 'calc w=1/[\s^2^(Fo^2^)+(0.1060P)^2^+4.8748P] where P=(Fo^2^+2Fc^2^)/3'
_refine_ls_weighting_scheme calc
_refine_ls_wR_factor_gt 0.2789
_refine_ls_wR_factor_ref 0.3186
_reflns_number_gt 2878
_reflns_number_total 5232
_reflns_threshold_expression >2sigma(I)
_cod_data_source_file d2cc01324j2.cif
_cod_data_source_block sust_3207_0m_a
_cod_depositor_comments 'Adding full bibliography for 7129831--7129837.cif.'
_cod_original_cell_volume 1486.3(4)
_cod_database_code 7129835
_olex2_refinement_description
;
1. Fixed Uiso
 At 1.2 times of:
  All C(H) groups, All C(H,H) groups
 At 1.5 times of:
  All C(H,H,H) groups, All O(H) groups
2. Restrained distances
 H1-H27A
 2.45 with sigma of 0.02
 H25C-H1
 2.45 with sigma of 0.02
3. Rigid bond restraints
 C2, C1
 with sigma for 1-2 distances of 0.01 and sigma for 1-3 distances of 0.01
 C2, C3
 with sigma for 1-2 distances of 0.01 and sigma for 1-3 distances of 0.01
4.a Secondary CH2 refined with riding coordinates:
 C32(H32A,H32B)
4.b Aromatic/amide H refined with riding coordinates:
 C3(H3), C7(H7), C14(H14), C17(H17), C18(H18), C19(H19), C20(H20), C21(H21),
 C24(H24)
4.c Idealised Me refined as rotating group:
 C25(H25A,H25B,H25C), C26(H26A,H26B,H26C), C27(H27A,H27B,H27C), C28(H28A,H28B,
 H28C), C29(H29A,H29B,H29C), C30(H30A,H30B,H30C), C31(H31A,H31B,H31C)
4.d Idealised tetrahedral OH refined as rotating group:
 O1(H1)
;
_olex2_submission_special_instructions 'No special instructions were received'

loop_
_space_group_symop_id
_space_group_symop_operation_xyz
1 'x, y, z'
2 '-x, -y, -z'

loop_
_atom_site_label
_atom_site_type_symbol
_atom_site_fract_x
_atom_site_fract_y
_atom_site_fract_z
_atom_site_U_iso_or_equiv
_atom_site_adp_type
_atom_site_occupancy
_atom_site_calc_flag
_atom_site_disorder_assembly
_atom_site_disorder_group
_atom_site_refinement_flags_posn
_atom_site_refinement_flags_adp
O1 O 1.0240(5) 0.7502(4) 0.4977(3) 0.0496(13) Uani 1 d . . . .
H1 H 1.0137 0.7528 0.5544 0.074 Uiso 1 calc . . DGR .
O2 O 0.7285(6) 0.0145(4) 0.1838(4) 0.0626(15) Uani 1 d . . . .
O3 O 0.2302(6) 0.4249(4) 0.0134(4) 0.0679(17) Uani 1 d . . . .
O4 O 0.8300(7) 0.0880(4) 0.3400(4) 0.086(2) Uani 1 d . . . .
C1 C 0.8893(7) 0.7145(5) 0.4283(4) 0.0315(14) Uani 1 d . . . U
C2 C 0.9058(7) 0.6403(5) 0.3484(4) 0.0316(14) Uani 1 d . . . U
C3 C 0.7734(7) 0.6044(5) 0.2737(4) 0.0329(15) Uani 1 d . . . U
H3 H 0.7805 0.5563 0.2190 0.039 Uiso 1 calc . . R .
C4 C 0.6312(6) 0.6379(5) 0.2780(4) 0.0296(14) Uani 1 d . . . .
C5 C 0.3032(7) 0.5010(6) 0.0689(5) 0.0435(17) Uani 1 d . . . .
C6 C 1.0637(7) 0.6031(6) 0.3403(5) 0.0400(16) Uani 1 d . . . .
C7 C 0.6226(7) 0.7085(5) 0.3602(4) 0.0350(15) Uani 1 d . . . .
H7 H 0.5271 0.7311 0.3633 0.042 Uiso 1 calc . . R .
C8 C 0.4512(6) 0.4953(5) 0.1505(4) 0.0349(15) Uani 1 d . . . .
C9 C 0.4941(7) 0.5999(5) 0.1958(4) 0.0345(15) Uani 1 d . . . .
C10 C 0.3796(7) 0.6789(5) 0.1482(4) 0.0361(15) Uani 1 d . . . .
C11 C 0.5233(7) 0.3924(5) 0.1773(5) 0.0367(16) Uani 1 d . . . .
C12 C 0.7498(7) 0.7477(5) 0.4387(4) 0.0345(15) Uani 1 d . . . .
C13 C 0.7495(8) 0.0967(6) 0.2573(6) 0.0505(19) Uani 1 d . . . .
C14 C 0.3750(7) 0.7895(5) 0.1664(5) 0.0409(17) Uani 1 d . . . .
H14 H 0.4515 0.8293 0.2169 0.049 Uiso 1 calc . . R .
C15 C 0.2647(7) 0.6189(5) 0.0721(5) 0.0386(16) Uani 1 d . . . .
C16 C 0.6694(7) 0.1955(5) 0.2266(5) 0.0428(17) Uani 1 d . . . .
C17 C 0.5281(8) 0.3075(6) 0.1031(5) 0.0456(17) Uani 1 d . . . .
H17 H 0.4821 0.3163 0.0359 0.055 Uiso 1 calc . . R .
C18 C 0.6620(8) 0.2801(6) 0.3008(5) 0.0481(18) Uani 1 d . . . .
H18 H 0.7079 0.2715 0.3680 0.058 Uiso 1 calc . . R .
C19 C 0.5992(8) 0.2113(6) 0.1269(5) 0.0481(18) Uani 1 d . . . .
H19 H 0.6005 0.1561 0.0758 0.058 Uiso 1 calc . . R .
C20 C 0.1423(8) 0.6701(6) 0.0151(5) 0.0515(19) Uani 1 d . . . .
H20 H 0.0653 0.6300 -0.0348 0.062 Uiso 1 calc . . R .
C21 C 0.5900(8) 0.3742(6) 0.2777(5) 0.0503(19) Uani 1 d . . . .
H21 H 0.5846 0.4276 0.3292 0.060 Uiso 1 calc . . R .
C22 C 0.2516(7) 0.8433(6) 0.1072(5) 0.0440(17) Uani 1 d . . . .
C23 C 0.7298(8) 0.8228(6) 0.5291(5) 0.0431(17) Uani 1 d . . . .
C24 C 0.1374(8) 0.7833(7) 0.0347(5) 0.056(2) Uani 1 d . . . .
H24 H 0.0549 0.8194 -0.0022 0.068 Uiso 1 calc . . R .
C25 C 0.8007(10) 0.7718(6) 0.6274(5) 0.063(2) Uani 1 d . . . .
H25A H 0.8504 0.7058 0.6130 0.095 Uiso 1 calc . . GR .
H25B H 0.7220 0.7543 0.6571 0.095 Uiso 1 calc . . GR .
H25C H 0.8739 0.8235 0.6733 0.095 Uiso 1 calc . . DGR .
C26 C 1.0460(8) 0.5213(7) 0.2465(5) 0.057(2) Uani 1 d . . . .
H26A H 0.9827 0.4590 0.2488 0.085 Uiso 1 calc . . GR .
H26B H 1.1445 0.4969 0.2443 0.085 Uiso 1 calc . . GR .
H26C H 0.9997 0.5565 0.1876 0.085 Uiso 1 calc . . GR .
C27 C 0.8013(9) 0.9392(5) 0.5338(6) 0.057(2) Uani 1 d . . . .
H27A H 0.9081 0.9340 0.5400 0.085 Uiso 1 calc . . DGR .
H27B H 0.7881 0.9849 0.5908 0.085 Uiso 1 calc . . GR .
H27C H 0.7521 0.9710 0.4734 0.085 Uiso 1 calc . . GR .
C28 C 1.1467(8) 0.5448(7) 0.4307(5) 0.061(2) Uani 1 d . . . .
H28A H 1.1575 0.5930 0.4915 0.091 Uiso 1 calc . . GR .
H28B H 1.2458 0.5255 0.4254 0.091 Uiso 1 calc . . GR .
H28C H 1.0891 0.4791 0.4320 0.091 Uiso 1 calc . . GR .
C29 C 1.1594(9) 0.7041(7) 0.3317(7) 0.071(2) Uani 1 d . . . .
H29A H 1.1098 0.7359 0.2713 0.106 Uiso 1 calc . . GR .
H29B H 1.2587 0.6817 0.3295 0.106 Uiso 1 calc . . GR .
H29C H 1.1692 0.7578 0.3889 0.106 Uiso 1 calc . . GR .
C30 C 0.7676(11) -0.1657(6) 0.1203(6) 0.072(2) Uani 1 d . . . .
H30A H 0.8038 -0.1390 0.0685 0.108 Uiso 1 calc . . GR .
H30B H 0.6588 -0.1768 0.0969 0.108 Uiso 1 calc . . GR .
H30C H 0.8132 -0.2343 0.1368 0.108 Uiso 1 calc . . GR .
C31 C 0.5616(9) 0.8379(7) 0.5227(6) 0.072(3) Uani 1 d . . . .
H31A H 0.5137 0.8735 0.4644 0.107 Uiso 1 calc . . GR .
H31B H 0.5540 0.8824 0.5819 0.107 Uiso 1 calc . . GR .
H31C H 0.5117 0.7671 0.5178 0.107 Uiso 1 calc . . GR .
C32 C 0.8086(11) -0.0854(6) 0.2094(6) 0.074(3) Uani 1 d . . . .
H32A H 0.9179 -0.0697 0.2308 0.089 Uiso 1 calc . . R .
H32B H 0.7797 -0.1141 0.2639 0.089 Uiso 1 calc . . R .
F1 F 0.3058(15) 1.0047(6) 0.2156(6) 0.233(6) Uani 1 d . . . .
F2 F 0.1203(8) 1.0051(5) 0.0981(10) 0.224(6) Uani 1 d . . . .
C33 C 0.2447(13) 0.9621(7) 0.1274(8) 0.080(3) Uani 1 d . . . .
F3 F 0.3263(13) 1.0142(6) 0.0824(9) 0.197(5) Uani 1 d . . . .

loop_
_atom_site_aniso_label
_atom_site_aniso_U_11
_atom_site_aniso_U_22
_atom_site_aniso_U_33
_atom_site_aniso_U_23
_atom_site_aniso_U_13
_atom_site_aniso_U_12
O1 0.031(3) 0.064(3) 0.038(3) -0.016(2) -0.008(2) -0.002(2)
O2 0.074(4) 0.043(3) 0.052(3) -0.006(2) -0.009(3) 0.012(3)
O3 0.049(3) 0.062(3) 0.064(4) -0.020(3) -0.020(3) -0.007(3)
O4 0.119(5) 0.047(3) 0.053(4) -0.006(3) -0.033(4) 0.007(3)
C1 0.029(3) 0.027(3) 0.027(3) -0.002(3) -0.008(3) -0.003(3)
C2 0.030(3) 0.034(3) 0.027(3) 0.002(3) 0.003(3) -0.002(3)
C3 0.030(3) 0.036(3) 0.027(3) -0.008(3) 0.001(3) -0.003(3)
C4 0.018(3) 0.040(4) 0.022(3) -0.006(3) -0.004(2) -0.005(3)
C5 0.029(4) 0.061(5) 0.029(4) -0.011(3) -0.004(3) -0.008(3)
C6 0.025(3) 0.058(4) 0.031(4) -0.003(3) 0.002(3) 0.000(3)
C7 0.028(3) 0.042(4) 0.031(4) -0.001(3) 0.004(3) 0.005(3)
C8 0.024(3) 0.052(4) 0.023(3) -0.005(3) 0.002(3) -0.007(3)
C9 0.029(3) 0.053(4) 0.021(3) 0.004(3) 0.004(3) 0.006(3)
C10 0.025(3) 0.055(4) 0.025(3) 0.002(3) 0.003(3) -0.003(3)
C11 0.027(3) 0.039(4) 0.035(4) -0.005(3) -0.002(3) -0.011(3)
C12 0.031(4) 0.039(4) 0.028(3) -0.005(3) 0.004(3) 0.006(3)
C13 0.040(4) 0.053(5) 0.046(5) 0.009(4) -0.010(4) -0.003(3)
C14 0.037(4) 0.041(4) 0.035(4) -0.006(3) -0.002(3) -0.002(3)
C15 0.024(3) 0.052(4) 0.030(4) -0.001(3) -0.005(3) -0.005(3)
C16 0.040(4) 0.042(4) 0.037(4) -0.001(3) -0.001(3) -0.009(3)
C17 0.049(4) 0.050(4) 0.031(4) 0.001(3) 0.002(3) 0.001(3)
C18 0.051(4) 0.052(4) 0.029(4) 0.003(3) -0.006(3) -0.001(3)
C19 0.049(4) 0.050(4) 0.039(4) -0.007(3) 0.008(3) 0.001(3)
C20 0.039(4) 0.068(5) 0.038(4) 0.006(4) -0.004(3) 0.005(4)
C21 0.061(5) 0.049(4) 0.029(4) -0.006(3) -0.002(3) 0.002(4)
C22 0.038(4) 0.052(4) 0.038(4) 0.008(3) 0.003(3) 0.005(3)
C23 0.044(4) 0.051(4) 0.033(4) -0.004(3) 0.013(3) 0.008(3)
C24 0.044(4) 0.071(6) 0.049(5) 0.018(4) 0.000(4) 0.020(4)
C25 0.091(6) 0.057(5) 0.036(4) -0.010(4) 0.014(4) 0.008(4)
C26 0.035(4) 0.089(6) 0.042(4) -0.008(4) 0.008(3) 0.009(4)
C27 0.061(5) 0.041(4) 0.053(5) -0.016(3) 0.000(4) 0.003(4)
C28 0.047(5) 0.077(5) 0.047(5) 0.000(4) -0.002(4) 0.032(4)
C29 0.041(5) 0.097(7) 0.081(6) 0.006(5) 0.029(4) -0.017(4)
C30 0.098(7) 0.059(5) 0.059(5) 0.010(4) 0.021(5) 0.014(5)
C31 0.061(5) 0.084(6) 0.062(5) -0.032(5) 0.021(4) 0.001(4)
C32 0.091(7) 0.048(5) 0.066(6) -0.006(4) -0.003(5) 0.015(4)
F1 0.452(17) 0.093(5) 0.086(5) -0.021(4) -0.024(8) 0.128(7)
F2 0.090(5) 0.075(4) 0.438(16) 0.001(7) -0.029(8) 0.031(4)
C33 0.098(8) 0.045(5) 0.077(7) 0.016(5) -0.008(6) 0.008(5)
F3 0.290(13) 0.068(5) 0.272(12) 0.022(6) 0.144(10) -0.020(6)

loop_
_atom_type_symbol
_atom_type_description
_atom_type_scat_dispersion_real
_atom_type_scat_dispersion_imag
_atom_type_scat_source
C C 0.0033 0.0016 'International Tables Vol C Tables 4.2.6.8 and 6.1.1.4'
H H 0.0000 0.0000 'International Tables Vol C Tables 4.2.6.8 and 6.1.1.4'
F F 0.0171 0.0103 'International Tables Vol C Tables 4.2.6.8 and 6.1.1.4'
O O 0.0106 0.0060 'International Tables Vol C Tables 4.2.6.8 and 6.1.1.4'

loop_
_geom_angle_atom_site_label_1
_geom_angle_atom_site_label_2
_geom_angle_atom_site_label_3
_geom_angle
_geom_angle_site_symmetry_1
_geom_angle_site_symmetry_3
_geom_angle_publ_flag
C13 O2 C32 116.5(5) . . ?
O1 C1 C2 114.2(5) . . ?
O1 C1 C12 122.0(5) . . ?
C12 C1 C2 123.8(5) . . ?
C1 C2 C6 122.4(5) . . ?
C3 C2 C1 116.8(5) . . ?
C3 C2 C6 120.8(5) . . ?
C4 C3 C2 122.0(5) . . ?
C3 C4 C9 120.2(5) . . ?
C7 C4 C3 118.2(5) . . ?
C7 C4 C9 121.5(5) . . ?
O3 C5 C8 126.9(6) . . ?
O3 C5 C15 127.0(6) . . ?
C15 C5 C8 106.1(5) . . ?
C26 C6 C2 110.7(5) . . ?
C26 C6 C29 108.0(6) . . ?
C28 C6 C2 111.1(5) . . ?
C28 C6 C26 106.9(6) . . ?
C28 C6 C29 110.6(6) . . ?
C29 C6 C2 109.3(6) . . ?
C4 C7 C12 123.3(6) . . ?
C9 C8 C5 107.7(6) . . ?
C9 C8 C11 128.5(5) . . ?
C11 C8 C5 123.6(5) . . ?
C4 C9 C10 121.4(5) . . ?
C8 C9 C4 128.6(6) . . ?
C8 C9 C10 110.0(5) . . ?
C14 C10 C9 131.2(5) . . ?
C14 C10 C15 120.7(6) . . ?
C15 C10 C9 108.0(6) . . ?
C17 C11 C8 120.8(6) . . ?
C17 C11 C21 117.2(6) . . ?
C21 C11 C8 122.0(6) . . ?
C1 C12 C7 115.8(5) . . ?
C1 C12 C23 124.2(5) . . ?
C7 C12 C23 120.0(5) . . ?
O2 C13 C16 114.0(6) . . ?
O4 C13 O2 121.2(7) . . ?
O4 C13 C16 124.8(7) . . ?
C10 C14 C22 118.6(6) . . ?
C10 C15 C5 108.1(5) . . ?
C20 C15 C5 130.7(6) . . ?
C20 C15 C10 121.2(6) . . ?
C18 C16 C13 118.8(6) . . ?
C19 C16 C13 123.7(6) . . ?
C19 C16 C18 117.5(6) . . ?
C19 C17 C11 121.6(6) . . ?
C21 C18 C16 121.9(6) . . ?
C17 C19 C16 120.7(6) . . ?
C15 C20 C24 117.8(6) . . ?
C18 C21 C11 121.0(6) . . ?
C14 C22 C33 118.9(6) . . ?
C24 C22 C14 120.1(6) . . ?
C24 C22 C33 120.9(7) . . ?
C12 C23 C25 110.4(5) . . ?
C12 C23 C27 110.6(6) . . ?
C25 C23 C27 110.8(6) . . ?
C31 C23 C12 112.0(5) . . ?
C31 C23 C25 106.4(6) . . ?
C31 C23 C27 106.6(6) . . ?
C22 C24 C20 121.5(6) . . ?
C30 C32 O2 108.0(6) . . ?
F1 C33 C22 117.2(8) . . ?
F1 C33 F3 98.5(10) . . ?
F2 C33 C22 118.8(9) . . ?
F2 C33 F1 106.9(11) . . ?
F2 C33 F3 101.0(10) . . ?
F3 C33 C22 111.6(10) . . ?

loop_
_geom_bond_atom_site_label_1
_geom_bond_atom_site_label_2
_geom_bond_distance
_geom_bond_site_symmetry_2
_geom_bond_publ_flag
O1 C1 1.368(7) . ?
O2 C13 1.327(8) . ?
O2 C32 1.455(9) . ?
O3 C5 1.205(7) . ?
O4 C13 1.197(8) . ?
C1 C2 1.403(8) . ?
C1 C12 1.385(8) . ?
C2 C3 1.387(8) . ?
C2 C6 1.550(8) . ?
C3 C4 1.384(8) . ?
C4 C7 1.382(8) . ?
C4 C9 1.472(8) . ?
C5 C8 1.510(8) . ?
C5 C15 1.485(9) . ?
C6 C26 1.528(9) . ?
C6 C28 1.528(9) . ?
C6 C29 1.542(10) . ?
C7 C12 1.391(8) . ?
C8 C9 1.364(8) . ?
C8 C11 1.460(9) . ?
C9 C10 1.493(8) . ?
C10 C14 1.351(9) . ?
C10 C15 1.399(8) . ?
C11 C17 1.396(9) . ?
C11 C21 1.403(9) . ?
C12 C23 1.535(8) . ?
C13 C16 1.459(9) . ?
C14 C22 1.411(9) . ?
C15 C20 1.376(9) . ?
C16 C18 1.399(9) . ?
C16 C19 1.393(9) . ?
C17 C19 1.376(9) . ?
C18 C21 1.353(9) . ?
C20 C24 1.384(10) . ?
C22 C24 1.372(9) . ?
C22 C33 1.454(11) . ?
C23 C25 1.541(9) . ?
C23 C27 1.547(10) . ?
C23 C31 1.530(10) . ?
C30 C32 1.455(10) . ?
F1 C33 1.251(10) . ?
F2 C33 1.238(11) . ?
C33 F3 1.304(13) . ?
